data_1510595
loop_
_publ_author_name
'Cullity, B.D.'

_publ_section_title
;
 The crystal structure of Au Be
;
_journal_name_full
;
Transactions of the American Institute of Mining, Metallurgical and Petroleum
 Engineers
;
_journal_page_first 396
_journal_page_last 400
_journal_volume 171
_journal_year 1947
_chemical_formula_sum 'Au Be'
_space_group_IT_number 198
_symmetry_space_group_name_Hall 'P 2ac 2ab 3'
_symmetry_space_group_name_H-M 'P 21 3'
_cell_angle_alpha 90
_cell_angle_beta 90
_cell_angle_gamma 90
_cell_formula_units_Z 4
_cell_length_a 4.668
_cell_length_b 4.668
_cell_length_c 4.668
_cell_volume 101.717
_citation_journal_id_ASTM TAIMAF
_cod_data_source_file gold_77.cif
_cod_data_source_block Au1Be1
_cod_original_cell_volume 101.7168
_cod_original_formula_sum 'Au1 Be1'
_cod_database_code 1510595

loop_
_symmetry_equiv_pos_as_xyz
x,y,z
-x+1/2,-y,z+1/2
x+1/2,-y+1/2,-z
-x,y+1/2,-z+1/2
z,x,y
-z+1/2,-x,y+1/2
z+1/2,-x+1/2,-y
-z,x+1/2,-y+1/2
y,z,x
y+1/2,-z+1/2,-x
-y,z+1/2,-x+1/2
-y+1/2,-z,x+1/2

loop_
_atom_site_label
_atom_site_type_symbol
_atom_site_fract_x
_atom_site_fract_y
_atom_site_fract_z
_atom_site_occupancy
_atom_site_U_iso_or_equiv
Au1 Au 0.15 0.15 0.15 1 0.0
Be1 Be 0.844 0.844 0.844 1 0.0
